data_7128303
loop_
_publ_author_name
'Luo, Yang-Hui'
'Zhang, Lan'
'Fang, Wen-Xia'
'Ma, Shu-Hua'
'Dong, Hui'
'Su, Shan'
'Zheng, Zi-Yue'
'Li, Di-Ning'
'Zhai, Li-Hai'

_publ_section_title
;
 2D hydrogen-bonded organic frameworks: in-site generation and subsequent
 exfoliation.
;
_journal_issue 48
_journal_name_full 'Chemical communications (Cambridge, England)'
_journal_page_first 5901
_journal_page_last 5904
_journal_paper_doi 10.1039/d1cc01626a
_journal_volume 57
_journal_year 2021
_chemical_formula_sum 'C54 H52 N6 O12'
_chemical_formula_weight 977.01
_space_group_crystal_system monoclinic
_space_group_IT_number 12
_space_group_name_Hall '-C 2y'
_space_group_name_H-M_alt 'C 1 2/m 1'
_atom_sites_solution_hydrogens mixed
_audit_creation_method SHELXL-2014
_audit_update_record
;
2021-04-29 deposited with the CCDC.	2021-05-10 downloaded from the CCDC.
;
_cell_angle_alpha 90
_cell_angle_beta 100.927(3)
_cell_angle_gamma 90
_cell_formula_units_Z 2
_cell_length_a 13.3968(4)
_cell_length_b 18.0672(4)
_cell_length_c 11.3731(3)
_cell_measurement_temperature 293(2)
_cell_volume 2702.87(13)
_computing_structure_refinement 'SHELXL-2014 (Sheldrick, 2014)'
_diffrn_ambient_temperature 293(2)
_diffrn_measured_fraction_theta_full 1.000
_diffrn_measured_fraction_theta_max 0.984
_diffrn_radiation_type CuK\a
_diffrn_radiation_wavelength 1.54178
_diffrn_reflns_av_R_equivalents 0.0604
_diffrn_reflns_av_unetI/netI 0.0206
_diffrn_reflns_Laue_measured_fraction_full 1.000
_diffrn_reflns_Laue_measured_fraction_max 0.984
_diffrn_reflns_limit_h_max 15
_diffrn_reflns_limit_h_min -16
_diffrn_reflns_limit_k_max 22
_diffrn_reflns_limit_k_min -21
_diffrn_reflns_limit_l_max 14
_diffrn_reflns_limit_l_min -13
_diffrn_reflns_number 24654
_diffrn_reflns_point_group_measured_fraction_full 1.000
_diffrn_reflns_point_group_measured_fraction_max 0.984
_diffrn_reflns_theta_full 67.679
_diffrn_reflns_theta_max 76.658
_diffrn_reflns_theta_min 3.958
_exptl_absorpt_coefficient_mu 0.708
_exptl_crystal_density_diffrn 1.200
_exptl_crystal_F_000 1028
_refine_diff_density_max 2.114
_refine_diff_density_min -0.750
_refine_diff_density_rms 0.161
_refine_ls_extinction_coef 0.0026(10)
_refine_ls_extinction_expression Fc^*^=kFc[1+0.001xFc^2^\l^3^/sin(2\q)]^-1/4^
_refine_ls_extinction_method SHELXL
_refine_ls_goodness_of_fit_ref 2.495
_refine_ls_hydrogen_treatment mixed
_refine_ls_matrix_type full
_refine_ls_number_parameters 178
_refine_ls_number_reflns 2890
_refine_ls_number_restraints 129
_refine_ls_restrained_S_all 2.444
_refine_ls_R_factor_all 0.1744
_refine_ls_R_factor_gt 0.1695
_refine_ls_shift/su_max 0.019
_refine_ls_shift/su_mean 0.001
_refine_ls_structure_factor_coef Fsqd
_refine_ls_weighting_details 'w=1/[\s^2^(Fo^2^)+(0.2000P)^2^] where P=(Fo^2^+2Fc^2^)/3'
_refine_ls_weighting_scheme calc
_refine_ls_wR_factor_gt 0.4806
_refine_ls_wR_factor_ref 0.4960
_reflns_Friedel_coverage 0.000
_reflns_number_gt 2531
_reflns_number_total 2890
_reflns_threshold_expression 'I > 2\s(I)'
_cod_data_source_file d1cc01626a2.cif
_cod_data_source_block SEU-2
_cod_depositor_comments 'Adding full bibliography for 7128302--7128303.cif.'
_cod_original_sg_symbol_H-M 'C 2/m'
_cod_database_code 7128303
_shelx_space_group_comment
;
The symmetry employed for this shelxl refinement is uniquely defined
by the following loop, which should always be used as a source of
symmetry information in preference to the above space-group names.
They are only intended as comments.
;
_shelxl_version_number 2014-3

loop_
_space_group_symop_operation_xyz
'x, y, z'
'-x, y, -z'
'x+1/2, y+1/2, z'
'-x+1/2, y+1/2, -z'
'-x, -y, -z'
'x, -y, z'
'-x+1/2, -y+1/2, -z'
'x+1/2, -y+1/2, z'

loop_
_atom_site_label
_atom_site_type_symbol
_atom_site_fract_x
_atom_site_fract_y
_atom_site_fract_z
_atom_site_U_iso_or_equiv
_atom_site_adp_type
_atom_site_occupancy
_atom_site_site_symmetry_order
_atom_site_calc_flag
_atom_site_refinement_flags_posn
_atom_site_refinement_flags_adp
_atom_site_refinement_flags_occupancy
_atom_site_disorder_assembly
_atom_site_disorder_group
O1 O 0.36226(15) 0.11826(12) 0.1300(2) 0.1107(6) Uani 1 1 d . U . . .
H1 H 0.3806 0.0845 0.0907 0.166 Uiso 1 1 calc R U . . .
O2 O 0.21924(15) 0.10539(11) -0.00198(18) 0.1011(5) Uani 1 1 d . U . . .
H2 H -0.0001 0.4347 0.4999 0.152 Uiso 1 2 d R U P . .
N1 N 0.0000 0.38715(10) 0.5000 0.0511(4) Uani 1 2 d S TU P . .
N2 N 0.08535(17) 0.5000 0.36653(17) 0.0551(5) Uani 1 2 d S TU P . .
H2A H 0.0486 0.5000 0.4209 0.066 Uiso 1 2 calc R U P . .
C1 C 0.26918(18) 0.13514(11) 0.0862(2) 0.0687(5) Uani 1 1 d . U . . .
C2 C 0.22792(16) 0.19593(10) 0.15101(19) 0.0616(5) Uani 1 1 d . U . . .
C3 C 0.1324(2) 0.22413(14) 0.1067(2) 0.0814(7) Uani 1 1 d . U . . .
H3 H 0.0957 0.2069 0.0342 0.098 Uiso 1 1 calc R U . . .
C4 C 0.09098(19) 0.27807(14) 0.1700(2) 0.0757(6) Uani 1 1 d . U . . .
H4 H 0.0257 0.2956 0.1407 0.091 Uiso 1 1 calc R U . . .
C5 C 0.14550(15) 0.30588(9) 0.27550(16) 0.0548(4) Uani 1 1 d . U . . .
C6 C 0.2410(2) 0.27945(16) 0.3176(3) 0.0920(7) Uani 1 1 d . U . . .
H6 H 0.2783 0.2980 0.3889 0.110 Uiso 1 1 calc R U . . .
C7 C 0.2837(2) 0.22490(15) 0.2554(2) 0.0855(7) Uani 1 1 d . U . . .
H7 H 0.3494 0.2081 0.2843 0.103 Uiso 1 1 calc R U . . .
C8 C 0.17844(15) 0.46244(11) 0.23091(16) 0.0611(4) Uani 1 1 d . U . . .
H8 H 0.2110 0.4321 0.1839 0.073 Uiso 1 1 calc R U . . .
C9 C 0.11909(14) 0.43808(9) 0.31663(15) 0.0545(4) Uani 1 1 d . U . . .
C10 C 0.10181(14) 0.36456(9) 0.34350(15) 0.0506(4) Uani 1 1 d . U . . .
C11 C 0.04527(13) 0.34177(9) 0.42915(14) 0.0493(4) Uani 1 1 d . U . . .
C12 C 0.02779(15) 0.26478(9) 0.45618(17) 0.0556(4) Uani 1 1 d . U . . .
H12 H 0.0505 0.2235 0.4201 0.067 Uiso 1 1 calc R U . . .
O3 O 0.43936(14) 0.0000 0.05277(18) 0.0642(5) Uani 1 2 d S TU P . .
C30 C 0.5000 0.0305(3) 0.0000 0.1042(14) Uani 1 2 d S TU P . .
N5 N 0.1892(6) 0.0000 0.4151(7) 0.157(3) Uani 1 2 d S TU P . .
H5 H 0.2301 0.0000 0.3652 0.189 Uiso 1 2 calc R U P . .
C13 C 0.1573(13) 0.0702(6) 0.4541(13) 0.458(7) Uani 1 1 d . U . . .
H13A H 0.1400 0.0648 0.5318 0.687 Uiso 1 1 calc R U . . .
H13B H 0.0990 0.0873 0.3982 0.687 Uiso 1 1 calc R U . . .
H13C H 0.2116 0.1053 0.4584 0.687 Uiso 1 1 calc R U . . .
O6 O 0.0682(7) 0.0000 0.8802(12) 0.281(6) Uani 1 2 d DS TU P . .
H6A H 0.048(3) 0.0390(7) 0.8406(19) 0.23(3) Uiso 1 1 d D . . . .
H30 H 0.5000 0.084(2) 0.0000 0.078(11) Uiso 1 2 d S . P . .

loop_
_atom_site_aniso_label
_atom_site_aniso_U_11
_atom_site_aniso_U_22
_atom_site_aniso_U_33
_atom_site_aniso_U_23
_atom_site_aniso_U_13
_atom_site_aniso_U_12
O1 0.0897(11) 0.0959(11) 0.1445(14) -0.0608(8) 0.0170(10) 0.0293(8)
O2 0.0989(11) 0.1000(10) 0.1053(10) -0.0564(8) 0.0218(8) 0.0156(9)
N1 0.0686(10) 0.0332(8) 0.0591(8) 0.000 0.0313(7) 0.000
N2 0.0794(11) 0.0376(8) 0.0591(8) 0.000 0.0403(7) 0.000
C1 0.0759(11) 0.0542(9) 0.0832(10) -0.0201(8) 0.0331(8) 0.0046(8)
C2 0.0666(10) 0.0502(8) 0.0736(10) -0.0147(7) 0.0276(8) 0.0043(7)
C3 0.0849(14) 0.0790(12) 0.0793(12) -0.0359(9) 0.0133(10) 0.0166(10)
C4 0.0700(12) 0.0781(12) 0.0787(11) -0.0287(9) 0.0133(9) 0.0223(9)
C5 0.0669(9) 0.0436(7) 0.0610(8) -0.0062(6) 0.0299(6) 0.0033(7)
C6 0.0853(14) 0.0951(14) 0.0884(13) -0.0438(10) -0.0022(11) 0.0309(11)
C7 0.0730(13) 0.0878(14) 0.0923(14) -0.0341(10) 0.0071(11) 0.0235(10)
C8 0.0791(9) 0.0528(10) 0.0626(7) -0.0025(7) 0.0419(6) 0.0036(8)
C9 0.0715(9) 0.0419(8) 0.0583(7) -0.0023(6) 0.0334(6) 0.0033(6)
C10 0.0631(8) 0.0397(7) 0.0559(7) -0.0049(5) 0.0283(6) 0.0038(6)
C11 0.0623(9) 0.0359(6) 0.0540(7) -0.0011(6) 0.0221(6) 0.0003(6)
C12 0.0705(10) 0.0344(7) 0.0664(9) -0.0027(6) 0.0248(7) 0.0017(7)
O3 0.0767(10) 0.0411(8) 0.0869(10) 0.000 0.0463(7) 0.000
C30 0.116(3) 0.0633(16) 0.142(4) 0.000 0.046(2) 0.000
N5 0.180(6) 0.108(3) 0.179(6) 0.000 0.024(5) 0.000
C13 0.563(16) 0.143(6) 0.494(12) 0.087(7) -0.344(9) -0.085(8)
O6 0.184(6) 0.210(9) 0.411(16) 0.000 -0.039(8) 0.000

loop_
_atom_type_symbol
_atom_type_description
_atom_type_scat_dispersion_real
_atom_type_scat_dispersion_imag
_atom_type_scat_source
C C 0.0181 0.0091 'International Tables Vol C Tables 4.2.6.8 and 6.1.1.4'
H H 0.0000 0.0000 'International Tables Vol C Tables 4.2.6.8 and 6.1.1.4'
N N 0.0311 0.0180 'International Tables Vol C Tables 4.2.6.8 and 6.1.1.4'
O O 0.0492 0.0322 'International Tables Vol C Tables 4.2.6.8 and 6.1.1.4'

loop_
_geom_angle_atom_site_label_1
_geom_angle_atom_site_label_2
_geom_angle_atom_site_label_3
_geom_angle
_geom_angle_site_symmetry_1
_geom_angle_site_symmetry_3
_geom_angle_publ_flag
C1 O1 H1 109.5 . . ?
C11 N1 C11 106.43(18) 2_556 . ?
C11 N1 H2 126.8 2_556 . ?
C11 N1 H2 126.8 . . ?
C9 N2 C9 109.6(2) 6_565 . ?
C9 N2 H2A 125.2 6_565 . ?
C9 N2 H2A 125.2 . . ?
O2 C1 O1 123.6(2) . . ?
O2 C1 C2 122.4(2) . . ?
O1 C1 C2 114.02(19) . . ?
C3 C2 C7 119.1(2) . . ?
C3 C2 C1 119.86(19) . . ?
C7 C2 C1 121.0(2) . . ?
C2 C3 C4 120.3(2) . . ?
C2 C3 H3 119.9 . . ?
C4 C3 H3 119.9 . . ?
C5 C4 C3 120.7(2) . . ?
C5 C4 H4 119.7 . . ?
C3 C4 H4 119.7 . . ?
C6 C5 C4 119.07(19) . . ?
C6 C5 C10 119.95(18) . . ?
C4 C5 C10 120.98(17) . . ?
C5 C6 C7 121.0(2) . . ?
C5 C6 H6 119.5 . . ?
C7 C6 H6 119.5 . . ?
C2 C7 C6 119.8(2) . . ?
C2 C7 H7 120.1 . . ?
C6 C7 H7 120.1 . . ?
C8 C8 C9 107.81(10) 6_565 . ?
C8 C8 H8 126.1 6_565 . ?
C9 C8 H8 126.1 . . ?
N2 C9 C10 127.36(16) . . ?
N2 C9 C8 107.41(16) . . ?
C10 C9 C8 125.23(16) . . ?
C9 C10 C11 124.48(16) . . ?
C9 C10 C5 117.73(15) . . ?
C11 C10 C5 117.80(15) . . ?
N1 C11 C10 126.16(15) . . ?
N1 C11 C12 109.97(15) . . ?
C10 C11 C12 123.86(16) . . ?
C12 C12 C11 106.81(10) 2_556 . ?
C12 C12 H12 126.6 2_556 . ?
C11 C12 H12 126.6 . . ?
C30 O3 C30 53.3(4) 5_655 . ?
C30 C30 O3 63.33(19) 5_655 5_655 ?
C30 C30 O3 63.33(19) 5_655 . ?
O3 C30 O3 126.7(4) 5_655 . ?
C30 C30 H30 180.0 5_655 . ?
O3 C30 H30 116.67(19) 5_655 . ?
O3 C30 H30 116.67(19) . . ?
C13 N5 C13 124.1(16) 6 . ?
C13 N5 H5 117.9 6 . ?
C13 N5 H5 117.9 . . ?
N5 C13 H13A 109.5 . . ?
N5 C13 H13B 109.5 . . ?
H13A C13 H13B 109.5 . . ?
N5 C13 H13C 109.5 . . ?
H13A C13 H13C 109.5 . . ?
H13B C13 H13C 109.5 . . ?

loop_
_geom_bond_atom_site_label_1
_geom_bond_atom_site_label_2
_geom_bond_distance
_geom_bond_site_symmetry_2
_geom_bond_publ_flag
O1 C1 1.289(3) . ?
O1 H1 0.8200 . ?
O2 C1 1.220(3) . ?
N1 C11 1.369(2) 2_556 ?
N1 C11 1.369(2) . ?
N1 H2 0.8591 . ?
N2 C9 1.369(2) 6_565 ?
N2 C9 1.369(2) . ?
N2 H2A 0.8600 . ?
C1 C2 1.486(3) . ?
C2 C3 1.381(3) . ?
C2 C7 1.380(3) . ?
C3 C4 1.388(3) . ?
C3 H3 0.9300 . ?
C4 C5 1.376(3) . ?
C4 H4 0.9300 . ?
C5 C6 1.365(3) . ?
C5 C10 1.495(2) . ?
C6 C7 1.397(3) . ?
C6 H6 0.9300 . ?
C7 H7 0.9300 . ?
C8 C8 1.357(4) 6_565 ?
C8 C9 1.439(3) . ?
C8 H8 0.9300 . ?
C9 C10 1.392(2) . ?
C10 C11 1.404(2) . ?
C11 C12 1.453(2) . ?
C12 C12 1.353(4) 2_556 ?
C12 H12 0.9300 . ?
O3 C30 1.228(3) 5_655 ?
O3 C30 1.229(3) . ?
C30 C30 1.103(9) 5_655 ?
C30 O3 1.228(3) 5_655 ?
C30 H30 0.96(4) . ?
N5 C13 1.435(14) 6 ?
N5 C13 1.435(14) . ?
N5 H5 0.8600 . ?
C13 H13A 0.9600 . ?
C13 H13B 0.9600 . ?
C13 H13C 0.9600 . ?
O6 H6A 0.854(10) . ?

loop_
_geom_torsion_atom_site_label_1
_geom_torsion_atom_site_label_2
_geom_torsion_atom_site_label_3
_geom_torsion_atom_site_label_4
_geom_torsion
_geom_torsion_site_symmetry_1
_geom_torsion_site_symmetry_2
_geom_torsion_site_symmetry_3
_geom_torsion_site_symmetry_4
_geom_torsion_publ_flag
O2 C1 C2 C3 -4.6(4) . . . . ?
O1 C1 C2 C3 173.9(2) . . . . ?
O2 C1 C2 C7 175.3(3) . . . . ?
O1 C1 C2 C7 -6.1(3) . . . . ?
C7 C2 C3 C4 -3.5(4) . . . . ?
C1 C2 C3 C4 176.5(2) . . . . ?
C2 C3 C4 C5 2.1(4) . . . . ?
C3 C4 C5 C6 -0.3(4) . . . . ?
C3 C4 C5 C10 179.4(2) . . . . ?
C4 C5 C6 C7 -0.1(4) . . . . ?
C10 C5 C6 C7 -179.7(2) . . . . ?
C3 C2 C7 C6 3.1(4) . . . . ?
C1 C2 C7 C6 -176.8(3) . . . . ?
C5 C6 C7 C2 -1.4(5) . . . . ?
C9 N2 C9 C10 179.57(12) 6_565 . . . ?
C9 N2 C9 C8 0.6(3) 6_565 . . . ?
C8 C8 C9 N2 -0.34(17) 6_565 . . . ?
C8 C8 C9 C10 -179.37(15) 6_565 . . . ?
N2 C9 C10 C11 -0.1(3) . . . . ?
C8 C9 C10 C11 178.70(18) . . . . ?
N2 C9 C10 C5 179.15(19) . . . . ?
C8 C9 C10 C5 -2.0(3) . . . . ?
C6 C5 C10 C9 89.6(3) . . . . ?
C4 C5 C10 C9 -90.0(2) . . . . ?
C6 C5 C10 C11 -91.1(3) . . . . ?
C4 C5 C10 C11 89.3(2) . . . . ?
C11 N1 C11 C10 -179.1(2) 2_556 . . . ?
C11 N1 C11 C12 0.08(9) 2_556 . . . ?
C9 C10 C11 N1 -1.0(3) . . . . ?
C5 C10 C11 N1 179.75(14) . . . . ?
C9 C10 C11 C12 179.95(17) . . . . ?
C5 C10 C11 C12 0.6(3) . . . . ?
N1 C11 C12 C12 -0.2(3) . . . 2_556 ?
C10 C11 C12 C12 179.0(2) . . . 2_556 ?
C30 O3 C30 O3 -0.002(0) 5_655 . . 5_655 ?
